data_4082124
loop_
_publ_author_name
'Hohloch, Stephan'
'Suntrup, Lisa'
'Sarkar, Biprajit'

_publ_section_title
;
 Arene--Ruthenium(II) and &#x2212;Iridium(III) Complexes with
 &#x201C;Click&#x201D;-Based Pyridyl-triazoles, Bis-triazoles, and
 Chelating Abnormal Carbenes: Applications in Catalytic Transfer
 Hydrogenation of Nitrobenzene
;
_journal_issue 24
_journal_name_full Organometallics
_journal_page_first 7376
_journal_paper_doi 10.1021/om4009185
_journal_volume 32
_journal_year 2013
_chemical_formula_sum 'C28 H36 N6'
_chemical_formula_weight 456.63
_chemical_name_systematic
; 
 ? 
;
_space_group_IT_number 14
_symmetry_cell_setting monoclinic
_symmetry_space_group_name_Hall '-P 2yn'
_symmetry_space_group_name_H-M 'P 1 21/n 1'
_atom_sites_solution_hydrogens geom
_atom_sites_solution_primary direct
_atom_sites_solution_secondary difmap
_audit_creation_method SHELXL-97
_cell_angle_alpha 90.00
_cell_angle_beta 111.946(5)
_cell_angle_gamma 90.00
_cell_formula_units_Z 4
_cell_length_a 17.160(3)
_cell_length_b 8.4072(17)
_cell_length_c 18.745(3)
_cell_measurement_reflns_used 5154
_cell_measurement_temperature 100(2)
_cell_measurement_theta_max 26.5
_cell_measurement_theta_min 2
_cell_volume 2508.3(8)
_computing_cell_refinement 'Bruker Kappa Apex II suite, 2008'
_computing_data_collection 'Bruker Kappa Apex II suite, 2008'
_computing_data_reduction 'Bruker Kappa Apex II suite, 2008'
_computing_structure_refinement 'SHELXL-97 (Sheldrick, 1997)'
_computing_structure_solution 'SHELXS-97 (Sheldrick, 1990)'
_diffrn_ambient_temperature 100(2)
_diffrn_measured_fraction_theta_full 0.995
_diffrn_measured_fraction_theta_max 0.995
_diffrn_measurement_device_type 'Bruker Kappa Apex II duo'
_diffrn_measurement_method 'omega psi scan'
_diffrn_radiation_monochromator graphite
_diffrn_radiation_source 'fine-focus sealed tube'
_diffrn_radiation_type MoK\a
_diffrn_radiation_wavelength 0.71073
_diffrn_reflns_av_R_equivalents 0.0631
_diffrn_reflns_av_sigmaI/netI 0.0621
_diffrn_reflns_limit_h_max 21
_diffrn_reflns_limit_h_min -21
_diffrn_reflns_limit_k_max 10
_diffrn_reflns_limit_k_min -10
_diffrn_reflns_limit_l_max 23
_diffrn_reflns_limit_l_min -23
_diffrn_reflns_number 29843
_diffrn_reflns_theta_full 26.46
_diffrn_reflns_theta_max 26.46
_diffrn_reflns_theta_min 2.03
_exptl_absorpt_coefficient_mu 0.074
_exptl_absorpt_correction_T_max 0.743
_exptl_absorpt_correction_T_min 0.702
_exptl_absorpt_correction_type multi-scan
_exptl_absorpt_process_details 'Blessing, 1995'
_exptl_crystal_colour Colourless
_exptl_crystal_density_diffrn 1.209
_exptl_crystal_density_method 'not measured'
_exptl_crystal_description plate
_exptl_crystal_F_000 984
_exptl_crystal_size_max 0.25
_exptl_crystal_size_mid 0.23
_exptl_crystal_size_min 0.03
_refine_diff_density_max 0.339
_refine_diff_density_min -0.293
_refine_diff_density_rms 0.056
_refine_ls_extinction_method none
_refine_ls_goodness_of_fit_ref 1.005
_refine_ls_hydrogen_treatment constr
_refine_ls_matrix_type full
_refine_ls_number_parameters 307
_refine_ls_number_reflns 5154
_refine_ls_number_restraints 0
_refine_ls_restrained_S_all 1.005
_refine_ls_R_factor_all 0.0956
_refine_ls_R_factor_gt 0.0467
_refine_ls_shift/su_max 0.000
_refine_ls_shift/su_mean 0.000
_refine_ls_structure_factor_coef Fsqd
_refine_ls_weighting_details 'calc w=1/[\s^2^(Fo^2^)+(0.0555P)^2^+0.2584P] where P=(Fo^2^+2Fc^2^)/3'
_refine_ls_weighting_scheme calc
_refine_ls_wR_factor_gt 0.0993
_refine_ls_wR_factor_ref 0.1168
_reflns_number_gt 3249
_reflns_number_total 5154
_reflns_threshold_expression >2sigma(I)
_cod_data_source_file om4009185_si_002.cif
_cod_data_source_block c:\x-step\sar73
_cod_depositor_comments
;
The following automatic conversions were performed:

'_exptl_absorpt_correction_type' value 'Multi-Scan' changed to
'multi-scan' according to
/home/saulius/struct/CIF-dictionaries/cif_core.dic dictionary named
'cif_core.dic' version 2.4.2 from 2011-04-26.

Automatic conversion script
Id: cif_fix_values 1891 2012-01-12 08:04:46Z andrius 
;
_cod_original_sg_symbol_H-M P21/n
_cod_database_code 4082124

loop_
_symmetry_equiv_pos_as_xyz
'x, y, z'
'-x+1/2, y+1/2, -z+1/2'
'-x, -y, -z'
'x-1/2, -y-1/2, z-1/2'

loop_
_atom_site_label
_atom_site_type_symbol
_atom_site_fract_x
_atom_site_fract_y
_atom_site_fract_z
_atom_site_U_iso_or_equiv
_atom_site_adp_type
_atom_site_occupancy
_atom_site_symmetry_multiplicity
_atom_site_calc_flag
_atom_site_refinement_flags
C1 C 0.72306(11) -0.2501(2) 0.09873(9) 0.0167(4) Uani 1 1 d .
H4A H 0.7663 -0.2790 0.1460 0.020 Uiso 1 1 calc R
C2 C 0.55590(11) 0.0115(2) 0.13088(9) 0.0165(4) Uani 1 1 d .
H2A H 0.5093 0.0241 0.0838 0.020 Uiso 1 1 calc R
C3 C 0.65520(10) -0.1548(2) 0.08830(9) 0.0146(4) Uani 1 1 d .
C4 C 0.62893(10) -0.0695(2) 0.14300(9) 0.0151(4) Uani 1 1 d .
C5 C 0.77023(11) -0.3902(2) 0.00281(9) 0.0169(4) Uani 1 1 d .
C6 C 0.75752(11) -0.5540(2) -0.00354(9) 0.0193(4) Uani 1 1 d .
C7 C 0.81245(12) -0.6419(2) -0.02658(10) 0.0265(5) Uani 1 1 d .
H9A H 0.8060 -0.7541 -0.0312 0.032 Uiso 1 1 calc R
C8 C 0.87606(12) -0.5704(2) -0.04285(11) 0.0283(5) Uani 1 1 d .
H19A H 0.9130 -0.6331 -0.0584 0.034 Uiso 1 1 calc R
C9 C 0.88606(12) -0.4082(2) -0.03649(10) 0.0253(4) Uani 1 1 d .
H12A H 0.9304 -0.3600 -0.0475 0.030 Uiso 1 1 calc R
C10 C 0.83296(11) -0.3133(2) -0.01433(9) 0.0205(4) Uani 1 1 d .
C11 C 0.68936(12) -0.6368(2) 0.01482(9) 0.0223(4) Uani 1 1 d .
H13A H 0.6494 -0.5539 0.0189 0.027 Uiso 1 1 calc R
C12 C 0.72641(13) -0.7213(2) 0.09199(10) 0.0303(5) Uani 1 1 d .
H23C H 0.6814 -0.7742 0.1032 0.036 Uiso 1 1 calc R
H23B H 0.7543 -0.6434 0.1324 0.036 Uiso 1 1 calc R
H23A H 0.7674 -0.8006 0.0901 0.036 Uiso 1 1 calc R
C13 C 0.63979(13) -0.7542(2) -0.04765(10) 0.0310(5) Uani 1 1 d .
H21C H 0.5961 -0.8043 -0.0334 0.037 Uiso 1 1 calc R
H21B H 0.6778 -0.8360 -0.0532 0.037 Uiso 1 1 calc R
H21A H 0.6136 -0.6976 -0.0965 0.037 Uiso 1 1 calc R
C14 C 0.84438(11) -0.1349(2) -0.01026(10) 0.0231(4) Uani 1 1 d .
H15A H 0.7958 -0.0867 -0.0008 0.028 Uiso 1 1 calc R
C15 C 0.84405(14) -0.0705(2) -0.08641(11) 0.0345(5) Uani 1 1 d .
H27C H 0.8507 0.0453 -0.0830 0.041 Uiso 1 1 calc R
H27B H 0.7907 -0.0975 -0.1277 0.041 Uiso 1 1 calc R
H27A H 0.8905 -0.1180 -0.0974 0.041 Uiso 1 1 calc R
C16 C 0.92450(14) -0.0887(3) 0.05608(12) 0.0419(6) Uani 1 1 d .
H28C H 0.9304 0.0274 0.0579 0.050 Uiso 1 1 calc R
H28B H 0.9729 -0.1367 0.0486 0.050 Uiso 1 1 calc R
H28A H 0.9218 -0.1268 0.1045 0.050 Uiso 1 1 calc R
C17 C 0.50626(10) 0.1668(2) 0.22000(9) 0.0169(4) Uani 1 1 d .
C18 C 0.44608(11) 0.0913(2) 0.24189(9) 0.0195(4) Uani 1 1 d .
C19 C 0.38771(12) 0.1883(2) 0.25608(10) 0.0239(4) Uani 1 1 d .
H16A H 0.3459 0.1416 0.2713 0.029 Uiso 1 1 calc R
C20 C 0.38976(12) 0.3514(2) 0.24840(10) 0.0258(4) Uani 1 1 d .
H20A H 0.3484 0.4155 0.2567 0.031 Uiso 1 1 calc R
C21 C 0.45123(12) 0.4216(2) 0.22880(10) 0.0236(4) Uani 1 1 d .
H10A H 0.4524 0.5342 0.2249 0.028 Uiso 1 1 calc R
C22 C 0.51196(11) 0.3310(2) 0.21452(9) 0.0185(4) Uani 1 1 d .
C23 C 0.57896(11) 0.4114(2) 0.19308(10) 0.0218(4) Uani 1 1 d .
H11A H 0.6244 0.3319 0.1993 0.026 Uiso 1 1 calc R
C24 C 0.54282(13) 0.4628(3) 0.10891(11) 0.0317(5) Uani 1 1 d .
H26C H 0.5870 0.5134 0.0955 0.038 Uiso 1 1 calc R
H26B H 0.4969 0.5385 0.1010 0.038 Uiso 1 1 calc R
H26A H 0.5214 0.3694 0.0762 0.038 Uiso 1 1 calc R
C25 C 0.61821(13) 0.5524(2) 0.24495(11) 0.0308(5) Uani 1 1 d .
H22C H 0.6615 0.6002 0.2294 0.037 Uiso 1 1 calc R
H22B H 0.6437 0.5162 0.2984 0.037 Uiso 1 1 calc R
H22A H 0.5747 0.6316 0.2404 0.037 Uiso 1 1 calc R
C26 C 0.44674(11) -0.0870(2) 0.25330(10) 0.0230(4) Uani 1 1 d .
H18A H 0.4648 -0.1378 0.2137 0.028 Uiso 1 1 calc R
C27 C 0.36081(12) -0.1546(2) 0.24366(11) 0.0286(5) Uani 1 1 d .
H25C H 0.3651 -0.2701 0.2510 0.034 Uiso 1 1 calc R
H25B H 0.3205 -0.1304 0.1919 0.034 Uiso 1 1 calc R
H25A H 0.3417 -0.1066 0.2819 0.034 Uiso 1 1 calc R
C28 C 0.51178(12) -0.1298(2) 0.33286(10) 0.0291(5) Uani 1 1 d .
H24C H 0.5126 -0.2453 0.3400 0.035 Uiso 1 1 calc R
H24B H 0.4968 -0.0777 0.3727 0.035 Uiso 1 1 calc R
H24A H 0.5675 -0.0937 0.3367 0.035 Uiso 1 1 calc R
N1 N 0.60922(9) -0.14471(18) 0.01148(7) 0.0195(3) Uani 1 1 d .
N2 N 0.67902(9) -0.05739(17) 0.21891(7) 0.0182(3) Uani 1 1 d .
N3 N 0.64541(9) -0.22887(18) -0.02592(8) 0.0203(4) Uani 1 1 d .
N4 N 0.64003(9) 0.02748(18) 0.25386(8) 0.0195(4) Uani 1 1 d .
N5 N 0.71502(9) -0.29413(17) 0.02708(7) 0.0159(3) Uani 1 1 d .
N6 N 0.56471(9) 0.06946(17) 0.20042(7) 0.0158(3) Uani 1 1 d .

loop_
_atom_site_aniso_label
_atom_site_aniso_U_11
_atom_site_aniso_U_22
_atom_site_aniso_U_33
_atom_site_aniso_U_23
_atom_site_aniso_U_13
_atom_site_aniso_U_12
C1 0.0188(9) 0.0157(10) 0.0150(8) -0.0010(7) 0.0056(7) -0.0026(8)
C2 0.0199(10) 0.0131(10) 0.0161(8) -0.0013(7) 0.0063(7) -0.0021(7)
C3 0.0164(9) 0.0099(9) 0.0176(8) -0.0004(7) 0.0065(7) -0.0018(7)
C4 0.0157(9) 0.0121(9) 0.0177(8) 0.0014(7) 0.0064(7) -0.0017(7)
C5 0.0182(9) 0.0174(10) 0.0155(8) -0.0006(7) 0.0068(7) 0.0043(8)
C6 0.0234(10) 0.0178(10) 0.0165(8) -0.0007(7) 0.0073(7) 0.0011(8)
C7 0.0349(12) 0.0185(11) 0.0289(10) -0.0023(8) 0.0154(9) 0.0032(9)
C8 0.0322(12) 0.0254(12) 0.0344(10) 0.0000(9) 0.0207(9) 0.0087(10)
C9 0.0261(11) 0.0244(12) 0.0301(10) 0.0003(8) 0.0160(9) 0.0020(9)
C10 0.0234(10) 0.0196(11) 0.0196(8) -0.0005(7) 0.0094(8) 0.0018(8)
C11 0.0262(10) 0.0169(10) 0.0246(9) -0.0033(8) 0.0106(8) -0.0011(8)
C12 0.0323(11) 0.0316(12) 0.0269(10) 0.0006(9) 0.0108(9) -0.0074(10)
C13 0.0326(12) 0.0286(12) 0.0286(10) -0.0048(9) 0.0079(9) -0.0056(9)
C14 0.0230(10) 0.0195(10) 0.0317(10) -0.0036(8) 0.0159(8) -0.0009(8)
C15 0.0501(14) 0.0223(12) 0.0349(11) 0.0002(9) 0.0202(10) 0.0003(10)
C16 0.0435(14) 0.0344(14) 0.0407(12) -0.0118(10) 0.0074(10) -0.0079(11)
C17 0.0173(9) 0.0181(10) 0.0144(8) -0.0017(7) 0.0048(7) 0.0030(8)
C18 0.0220(10) 0.0201(11) 0.0167(8) -0.0006(7) 0.0075(7) 0.0000(8)
C19 0.0238(10) 0.0254(12) 0.0276(10) -0.0008(8) 0.0154(8) -0.0011(9)
C20 0.0272(11) 0.0226(11) 0.0318(10) -0.0018(8) 0.0158(9) 0.0057(9)
C21 0.0262(11) 0.0149(10) 0.0312(10) -0.0013(8) 0.0125(8) 0.0027(9)
C22 0.0198(10) 0.0178(10) 0.0178(8) -0.0021(7) 0.0067(7) 0.0006(8)
C23 0.0223(10) 0.0156(10) 0.0290(9) -0.0004(8) 0.0114(8) 0.0021(8)
C24 0.0308(12) 0.0358(13) 0.0321(10) 0.0030(9) 0.0158(9) -0.0017(10)
C25 0.0299(11) 0.0227(12) 0.0405(11) -0.0033(9) 0.0139(9) -0.0048(9)
C26 0.0274(11) 0.0183(10) 0.0267(9) 0.0000(8) 0.0140(8) 0.0025(8)
C27 0.0309(11) 0.0211(11) 0.0385(11) 0.0003(9) 0.0183(9) -0.0032(9)
C28 0.0327(11) 0.0279(12) 0.0297(10) 0.0071(9) 0.0153(9) 0.0036(9)
N1 0.0198(8) 0.0202(9) 0.0172(7) -0.0010(6) 0.0052(6) 0.0045(7)
N2 0.0186(8) 0.0188(9) 0.0178(7) -0.0009(6) 0.0077(6) 0.0006(7)
N3 0.0180(8) 0.0210(9) 0.0201(7) -0.0005(6) 0.0051(6) 0.0048(7)
N4 0.0188(8) 0.0208(9) 0.0172(7) -0.0006(6) 0.0048(6) 0.0011(7)
N5 0.0158(7) 0.0150(8) 0.0171(7) 0.0006(6) 0.0064(6) 0.0003(6)
N6 0.0157(8) 0.0147(8) 0.0159(7) -0.0004(6) 0.0044(6) 0.0011(6)

loop_
_atom_type_symbol
_atom_type_description
_atom_type_scat_dispersion_real
_atom_type_scat_dispersion_imag
_atom_type_scat_source
C C 0.0033 0.0016 'International Tables Vol C Tables 4.2.6.8 and 6.1.1.4'
H H 0.0000 0.0000 'International Tables Vol C Tables 4.2.6.8 and 6.1.1.4'
N N 0.0061 0.0033 'International Tables Vol C Tables 4.2.6.8 and 6.1.1.4'

loop_
_geom_angle_atom_site_label_1
_geom_angle_atom_site_label_2
_geom_angle_atom_site_label_3
_geom_angle
N5 C1 C3 104.70(14)
N6 C2 C4 104.76(14)
N1 C3 C1 108.31(14)
N1 C3 C4 120.33(15)
C1 C3 C4 131.36(14)
N2 C4 C2 108.48(15)
N2 C4 C3 122.14(15)
C2 C4 C3 129.37(15)
C10 C5 C6 123.34(16)
C10 C5 N5 117.93(16)
C6 C5 N5 118.73(16)
C7 C6 C5 116.75(17)
C7 C6 C11 120.06(17)
C5 C6 C11 123.18(16)
C8 C7 C6 121.61(19)
C9 C8 C7 119.84(18)
C8 C9 C10 121.50(18)
C9 C10 C5 116.93(17)
C9 C10 C14 119.95(17)
C5 C10 C14 123.12(16)
C6 C11 C12 110.40(15)
C6 C11 C13 112.41(15)
C12 C11 C13 110.08(15)
C10 C14 C16 110.85(16)
C10 C14 C15 110.50(15)
C16 C14 C15 111.16(17)
C22 C17 C18 123.54(17)
C22 C17 N6 117.97(16)
C18 C17 N6 118.47(16)
C19 C18 C17 116.96(17)
C19 C18 C26 121.40(17)
C17 C18 C26 121.58(16)
C20 C19 C18 120.90(18)
C21 C20 C19 120.46(18)
C20 C21 C22 121.35(18)
C17 C22 C21 116.71(17)
C17 C22 C23 123.02(16)
C21 C22 C23 120.26(16)
C22 C23 C25 112.17(15)
C22 C23 C24 110.23(15)
C25 C23 C24 110.62(16)
C18 C26 C27 113.32(15)
C18 C26 C28 109.50(15)
C27 C26 C28 110.32(15)
N3 N1 C3 109.28(14)
N4 N2 C4 108.80(14)
N1 N3 N5 107.00(12)
N2 N4 N6 107.28(12)
C1 N5 N3 110.71(14)
C1 N5 C5 129.25(14)
N3 N5 C5 119.99(13)
C2 N6 N4 110.67(14)
C2 N6 C17 127.87(14)
N4 N6 C17 121.44(12)

loop_
_geom_bond_atom_site_label_1
_geom_bond_atom_site_label_2
_geom_bond_distance
C1 N5 1.350(2)
C1 C3 1.366(2)
C2 N6 1.346(2)
C2 C4 1.369(2)
C3 N1 1.362(2)
C3 C4 1.454(2)
C4 N2 1.364(2)
C5 C10 1.392(2)
C5 C6 1.393(2)
C5 N5 1.442(2)
C6 C7 1.387(3)
C6 C11 1.507(3)
C7 C8 1.376(3)
C8 C9 1.374(3)
C9 C10 1.387(3)
C10 C14 1.510(3)
C11 C12 1.521(2)
C11 C13 1.524(2)
C14 C16 1.520(3)
C14 C15 1.525(3)
C17 C22 1.391(2)
C17 C18 1.398(2)
C17 N6 1.444(2)
C18 C19 1.392(3)
C18 C26 1.514(3)
C19 C20 1.381(3)
C20 C21 1.373(3)
C21 C22 1.395(2)
C22 C23 1.512(3)
C23 C25 1.521(3)
C23 C24 1.526(3)
C26 C27 1.527(3)
C26 C28 1.535(2)
N1 N3 1.3051(19)
N2 N4 1.309(2)
N3 N5 1.3520(19)
N4 N6 1.3532(19)
